data_7063590
loop_
_publ_author_name
'Jain, Isha'
Rohini,
'Jain, Ravish Kumar'
'Devi, Sudha'
'Malik, Payal'

_publ_section_title
;
 Neutral self-assembly of dinuclear copper(ii) metallacycles derived from
 Schiff base ligands: synthesis, characterization and catalysis
;
_journal_name_full 'New Journal of Chemistry'
_journal_paper_doi 10.1039/D4NJ03994G
_journal_year 2025
_chemical_formula_moiety 'C59.98 H84 Cu2 N4 O4'
_chemical_formula_sum 'C59.98 H84 Cu2 N4 O4'
_chemical_formula_weight 1052.15
_space_group_crystal_system monoclinic
_space_group_IT_number 15
_space_group_name_Hall '-C 2yc'
_space_group_name_H-M_alt 'C 1 2/c 1'
_atom_sites_solution_hydrogens geom
_atom_sites_solution_primary dual
_audit_creation_date 2024-10-21
_audit_creation_method
;
Olex2 1.5
(compiled 2024.02.16 svn.r378c4104 for OlexSys, GUI svn.r6928)
;
_audit_update_record
;
2024-11-11 deposited with the CCDC.	2024-11-29 downloaded from the CCDC.
;
_cell_angle_alpha 90
_cell_angle_beta 111.948(2)
_cell_angle_gamma 90
_cell_formula_units_Z 4
_cell_length_a 17.1630(9)
_cell_length_b 21.2607(11)
_cell_length_c 18.3542(10)
_cell_measurement_reflns_used 9912
_cell_measurement_temperature 298
_cell_measurement_theta_max 24.93
_cell_measurement_theta_min 2.26
_cell_volume 6212.0(6)
_computing_cell_refinement 'SAINT V8.38A (Bruker, 2018)'
_computing_data_collection Apex-4
_computing_data_reduction 'SAINT V8.38A (Bruker, 2018)'
_computing_molecular_graphics 'Olex2 1.5 (Dolomanov et al., 2009)'
_computing_publication_material 'Olex2 1.5 (Dolomanov et al., 2009)'
_computing_structure_refinement 'XL  (Sheldrick, 2008)'
_computing_structure_solution 'SHELXT 2014/5 (Sheldrick, 2014)'
_diffrn_ambient_temperature 298.00
_diffrn_detector 'Bruker APEX2 area detector'
_diffrn_detector_area_resol_mean 7.9
_diffrn_detector_type 'CCD area detector'
_diffrn_measured_fraction_theta_full 0.991
_diffrn_measured_fraction_theta_max 0.991
_diffrn_measurement_device 'three-circle diffractometer'
_diffrn_measurement_device_type 'Bruker SMART APEX2 area detector'
_diffrn_measurement_method '\w and \f scans'
_diffrn_radiation_monochromator 'mirror optics'
_diffrn_radiation_probe x-ray
_diffrn_radiation_type MoK\a
_diffrn_radiation_wavelength 0.71073
_diffrn_reflns_av_R_equivalents 0.0697
_diffrn_reflns_av_unetI/netI 0.0398
_diffrn_reflns_Laue_measured_fraction_full 0.991
_diffrn_reflns_Laue_measured_fraction_max 0.991
_diffrn_reflns_limit_h_max 19
_diffrn_reflns_limit_h_min -20
_diffrn_reflns_limit_k_max 25
_diffrn_reflns_limit_k_min -25
_diffrn_reflns_limit_l_max 21
_diffrn_reflns_limit_l_min -21
_diffrn_reflns_number 43203
_diffrn_reflns_point_group_measured_fraction_full 0.991
_diffrn_reflns_point_group_measured_fraction_max 0.991
_diffrn_reflns_theta_full 25.041
_diffrn_reflns_theta_max 25.041
_diffrn_reflns_theta_min 2.259
_diffrn_source 'microfocus sealed X-ray tube'
_diffrn_source_type 'Incoatec I\ms'
_exptl_absorpt_coefficient_mu 0.728
_exptl_absorpt_correction_T_max 0.7452
_exptl_absorpt_correction_T_min 0.5108
_exptl_absorpt_correction_type multi-scan
_exptl_absorpt_process_details
;
SADABS-2016/2 (Bruker,2016/2) was used for absorption correction.
wR2(int) was 0.1519 before and 0.0735 after correction.
The Ratio of minimum to maximum transmission is 0.6855.
The \l/2 correction factor is Not present.
;
_exptl_crystal_colour 'metallic brownish brown'
_exptl_crystal_colour_lustre metallic
_exptl_crystal_colour_modifier brownish
_exptl_crystal_colour_primary brown
_exptl_crystal_density_diffrn 1.125
_exptl_crystal_description block
_exptl_crystal_F_000 2248
_exptl_crystal_size_max 0.489
_exptl_crystal_size_mid 0.345
_exptl_crystal_size_min 0.256
_refine_diff_density_max 0.730
_refine_diff_density_min -0.425
_refine_diff_density_rms 0.059
_refine_ls_extinction_method none
_refine_ls_goodness_of_fit_ref 1.082
_refine_ls_hydrogen_treatment constr
_refine_ls_matrix_type full
_refine_ls_number_parameters 328
_refine_ls_number_reflns 5457
_refine_ls_number_restraints 0
_refine_ls_restrained_S_all 1.082
_refine_ls_R_factor_all 0.0773
_refine_ls_R_factor_gt 0.0500
_refine_ls_shift/su_max 0.001
_refine_ls_shift/su_mean 0.000
_refine_ls_structure_factor_coef Fsqd
_refine_ls_weighting_details 'w=1/[\s^2^(Fo^2^)+(0.0645P)^2^+12.0976P] where P=(Fo^2^+2Fc^2^)/3'
_refine_ls_weighting_scheme calc
_refine_ls_wR_factor_gt 0.1254
_refine_ls_wR_factor_ref 0.1526
_reflns_Friedel_coverage 0.000
_reflns_number_gt 4086
_reflns_number_total 5457
_reflns_threshold_expression 'I > 2\s(I)'
_cod_data_source_file d4nj03994g2.cif
_cod_data_source_block i868_0m_a
_cod_database_code 7063590
_shelx_shelxl_version_number 2019/1
_shelx_space_group_comment
;
The symmetry employed for this shelxl refinement is uniquely defined
by the following loop, which should always be used as a source of
symmetry information in preference to the above space-group names.
They are only intended as comments.
;
_shelx_estimated_absorpt_t_max 0.835
_shelx_estimated_absorpt_t_min 0.717
_olex2_refinement_description
;
1. Fixed Uiso
 At 1.2 times of:
  All C(H) groups
 At 1.5 times of:
  All C(H,H,H) groups
2. Others
 Fixed Sof: C20(0.9899)
3.a Aromatic/amide H refined with riding coordinates:
 C1(H1), C3(H3), C16(H16), C18(H18), C24(H24), C9(H9)
3.b Idealised Me refined as rotating group:
 C7(H7A,H7B,H7C), C28(H28A,H28B,H28C), C6(H6A,H6B,H6C), C29(H29A,H29B,H29C),
 C8(H8A,H8B,H8C), C13(H13A,H13B,H13C), C27(H27A,H27B,H27C), C22(H22A,H22B,H22C),
  C14(H14A,H14B,H14C), C23(H23A,H23B,H23C), C12(H12A,H12B,H12C), C21(H21A,H21B,
 H21C)
;
_olex2_submission_special_instructions 'No special instructions were received'

loop_
_space_group_symop_operation_xyz
'x, y, z'
'-x, y, -z+1/2'
'x+1/2, y+1/2, z'
'-x+1/2, y+1/2, -z+1/2'
'-x, -y, -z'
'x, -y, z-1/2'
'-x+1/2, -y+1/2, -z'
'x+1/2, -y+1/2, z-1/2'

loop_
_atom_site_label
_atom_site_type_symbol
_atom_site_fract_x
_atom_site_fract_y
_atom_site_fract_z
_atom_site_U_iso_or_equiv
_atom_site_adp_type
_atom_site_occupancy
_atom_site_site_symmetry_order
_atom_site_calc_flag
_atom_site_refinement_flags_posn
_atom_site_refinement_flags_adp
_atom_site_refinement_flags_occupancy
_atom_site_disorder_assembly
_atom_site_disorder_group
Cu1 Cu 0.55142(2) 0.38375(2) 0.67430(2) 0.04543(16) Uani 1 1 d . . . . .
O1 O 0.64387(17) 0.42465(13) 0.66460(16) 0.0644(7) Uani 1 1 d . . . . .
O2 O 0.53017(18) 0.34217(13) 0.57829(14) 0.0648(7) Uani 1 1 d . . . . .
N2 N 0.49662(16) 0.31762(12) 0.71017(14) 0.0400(6) Uani 1 1 d . . . . .
N1 N 0.53655(16) 0.45033(12) 0.74090(16) 0.0453(6) Uani 1 1 d . . . . .
C1 C 0.4533(2) 0.27179(15) 0.66668(18) 0.0421(7) Uani 1 1 d . . . . .
H1 H 0.429843 0.243016 0.690801 0.050 Uiso 1 1 calc R U . . .
C2 C 0.4382(2) 0.26138(16) 0.58626(19) 0.0462(8) Uani 1 1 d . . . . .
C3 C 0.3822(2) 0.21186(17) 0.5483(2) 0.0557(9) Uani 1 1 d . . . . .
H3 H 0.357502 0.188599 0.576895 0.067 Uiso 1 1 calc R U . . .
C17 C 0.6656(2) 0.50607(18) 0.7594(2) 0.0561(10) Uani 1 1 d . . . . .
C16 C 0.5897(2) 0.49579(16) 0.7711(2) 0.0511(9) Uani 1 1 d . . . . .
H16 H 0.576506 0.524136 0.803336 0.061 Uiso 1 1 calc R U . . .
C15 C 0.4770(2) 0.29727(18) 0.5452(2) 0.0541(9) Uani 1 1 d . . . . .
C30 C 0.6897(2) 0.47045(19) 0.7060(2) 0.0588(10) Uani 1 1 d . . . . .
C4 C 0.3635(3) 0.1975(2) 0.4717(2) 0.0673(12) Uani 1 1 d . . . . .
C18 C 0.7168(3) 0.5567(2) 0.8028(2) 0.0703(12) Uani 1 1 d . . . . .
H18 H 0.699625 0.579805 0.837179 0.084 Uiso 1 1 calc R U . . .
C25 C 0.7671(3) 0.4860(2) 0.6974(3) 0.0750(13) Uani 1 1 d . . . . .
C19 C 0.7901(3) 0.5715(2) 0.7947(3) 0.0846(16) Uani 1 1 d . . . . .
C24 C 0.8128(3) 0.5351(3) 0.7418(3) 0.0905(17) Uani 1 1 d . . . . .
H24 H 0.863079 0.545070 0.736294 0.109 Uiso 1 1 calc R U . . .
C9 C 0.4025(3) 0.2348(3) 0.4323(3) 0.0868(15) Uani 1 1 d . . . . .
H9 H 0.390567 0.225401 0.379716 0.104 Uiso 1 1 calc R U . . .
C10 C 0.4564(3) 0.2838(2) 0.4637(2) 0.0810(14) Uani 1 1 d . . . . .
C5 C 0.3047(3) 0.1441(2) 0.4287(3) 0.0889(16) Uani 1 1 d . . . . .
C20 C 0.8473(4) 0.6245(3) 0.8391(4) 0.108(2) Uani 0.9899 1 d . . P . .
C26 C 0.7951(4) 0.4497(3) 0.6397(4) 0.1038(18) Uani 1 1 d . . . . .
C7 C 0.2437(3) 0.1664(3) 0.3480(3) 0.1040(19) Uani 1 1 d . . . . .
H7A H 0.213563 0.202691 0.354434 0.156 Uiso 1 1 calc R U . . .
H7B H 0.204668 0.133369 0.323258 0.156 Uiso 1 1 calc R U . . .
H7C H 0.274748 0.177197 0.315760 0.156 Uiso 1 1 calc R U . . .
C28 C 0.7293(4) 0.4579(4) 0.5560(3) 0.126(2) Uani 1 1 d . . . . .
H28A H 0.677657 0.438143 0.552344 0.188 Uiso 1 1 calc R U . . .
H28B H 0.749462 0.438733 0.518992 0.188 Uiso 1 1 calc R U . . .
H28C H 0.719670 0.501883 0.544310 0.188 Uiso 1 1 calc R U . . .
C6 C 0.2505(5) 0.1223(3) 0.4743(4) 0.129(3) Uani 1 1 d . . . . .
H6A H 0.285948 0.104242 0.523489 0.194 Uiso 1 1 calc R U . . .
H6B H 0.210893 0.091354 0.444014 0.194 Uiso 1 1 calc R U . . .
H6C H 0.220876 0.157641 0.483896 0.194 Uiso 1 1 calc R U . . .
C11 C 0.4913(6) 0.3248(5) 0.4149(3) 0.136(3) Uani 1 1 d . . . . .
C29 C 0.8058(5) 0.3802(4) 0.6620(5) 0.137(3) Uani 1 1 d . . . . .
H29A H 0.843287 0.376011 0.715792 0.205 Uiso 1 1 calc R U . . .
H29B H 0.828566 0.358380 0.628700 0.205 Uiso 1 1 calc R U . . .
H29C H 0.752135 0.362521 0.655633 0.205 Uiso 1 1 calc R U . . .
C8 C 0.3569(4) 0.0898(3) 0.4179(5) 0.161(4) Uani 1 1 d . . . . .
H8A H 0.390805 0.104128 0.389870 0.242 Uiso 1 1 calc R U . . .
H8B H 0.320275 0.056811 0.388654 0.242 Uiso 1 1 calc R U . . .
H8C H 0.392525 0.074008 0.468418 0.242 Uiso 1 1 calc R U . . .
C13 C 0.5855(6) 0.3153(5) 0.4460(5) 0.174(4) Uani 1 1 d . . . . .
H13A H 0.609227 0.327693 0.500212 0.261 Uiso 1 1 calc R U . . .
H13B H 0.609398 0.340423 0.416142 0.261 Uiso 1 1 calc R U . . .
H13C H 0.597759 0.271742 0.441469 0.261 Uiso 1 1 calc R U . . .
C27 C 0.8800(4) 0.4737(4) 0.6389(5) 0.161(3) Uani 1 1 d . . . . .
H27A H 0.878141 0.518695 0.633577 0.242 Uiso 1 1 calc R U . . .
H27B H 0.890097 0.455222 0.595544 0.242 Uiso 1 1 calc R U . . .
H27C H 0.924495 0.462221 0.687187 0.242 Uiso 1 1 calc R U . . .
C22 C 0.8531(6) 0.6748(4) 0.7859(4) 0.180(4) Uani 1 1 d . . . . .
H22A H 0.884684 0.659896 0.755833 0.270 Uiso 1 1 calc R U . . .
H22B H 0.880768 0.710713 0.816261 0.270 Uiso 1 1 calc R U . . .
H22C H 0.797679 0.686476 0.750976 0.270 Uiso 1 1 calc R U . . .
C14 C 0.4704(7) 0.3951(4) 0.4196(5) 0.179(4) Uani 1 1 d . . . . .
H14A H 0.410607 0.400757 0.398600 0.268 Uiso 1 1 calc R U . . .
H14B H 0.494910 0.419686 0.389746 0.268 Uiso 1 1 calc R U . . .
H14C H 0.492849 0.408575 0.473444 0.268 Uiso 1 1 calc R U . . .
C23 C 0.8081(8) 0.6609(5) 0.8904(7) 0.242(7) Uani 1 1 d . . . . .
H23A H 0.754460 0.677639 0.857502 0.363 Uiso 1 1 calc R U . . .
H23B H 0.844636 0.694803 0.916999 0.363 Uiso 1 1 calc R U . . .
H23C H 0.800857 0.632912 0.928414 0.363 Uiso 1 1 calc R U . . .
C12 C 0.4568(7) 0.3026(6) 0.3278(4) 0.255(7) Uani 1 1 d . . . . .
H12A H 0.485302 0.264830 0.323182 0.382 Uiso 1 1 calc R U . . .
H12B H 0.466069 0.334797 0.295285 0.382 Uiso 1 1 calc R U . . .
H12C H 0.397662 0.294373 0.311156 0.382 Uiso 1 1 calc R U . . .
C21 C 0.9273(6) 0.6010(5) 0.8966(7) 0.253(7) Uani 1 1 d . . . . .
H21A H 0.916559 0.566374 0.925041 0.380 Uiso 1 1 calc R U . . .
H21B H 0.954837 0.634124 0.932567 0.380 Uiso 1 1 calc R U . . .
H21C H 0.962592 0.587315 0.869626 0.380 Uiso 1 1 calc R U . . .

loop_
_atom_site_aniso_label
_atom_site_aniso_U_11
_atom_site_aniso_U_22
_atom_site_aniso_U_33
_atom_site_aniso_U_23
_atom_site_aniso_U_13
_atom_site_aniso_U_12
Cu1 0.0481(3) 0.0476(3) 0.0431(2) 0.00214(18) 0.01989(19) -0.00335(18)
O1 0.0617(16) 0.0721(18) 0.0690(17) -0.0019(14) 0.0355(14) -0.0153(14)
O2 0.0810(18) 0.0755(18) 0.0470(14) -0.0033(13) 0.0344(13) -0.0173(15)
N2 0.0450(15) 0.0424(14) 0.0339(12) 0.0033(11) 0.0163(11) 0.0039(12)
N1 0.0438(15) 0.0425(15) 0.0511(15) 0.0042(13) 0.0194(12) 0.0008(12)
C1 0.0461(18) 0.0390(17) 0.0416(16) 0.0012(14) 0.0169(14) 0.0014(14)
C2 0.0490(19) 0.0473(19) 0.0395(17) -0.0019(15) 0.0131(14) 0.0038(15)
C3 0.057(2) 0.051(2) 0.053(2) -0.0062(17) 0.0137(17) 0.0022(17)
C17 0.047(2) 0.054(2) 0.059(2) 0.0138(18) 0.0101(17) -0.0102(17)
C16 0.0494(19) 0.0419(18) 0.056(2) 0.0004(16) 0.0126(16) -0.0036(16)
C15 0.062(2) 0.061(2) 0.0396(18) -0.0028(17) 0.0189(16) 0.0005(19)
C30 0.051(2) 0.068(2) 0.056(2) 0.0185(19) 0.0191(18) -0.0076(19)
C4 0.069(3) 0.064(3) 0.051(2) -0.0163(19) 0.0025(19) 0.010(2)
C18 0.069(3) 0.064(3) 0.068(3) 0.008(2) 0.014(2) -0.024(2)
C25 0.057(2) 0.096(3) 0.074(3) 0.022(3) 0.026(2) -0.015(2)
C19 0.066(3) 0.091(3) 0.077(3) 0.026(3) 0.004(2) -0.036(3)
C24 0.065(3) 0.121(4) 0.080(3) 0.030(3) 0.021(3) -0.034(3)
C9 0.107(4) 0.102(4) 0.043(2) -0.015(2) 0.019(2) -0.001(3)
C10 0.102(4) 0.103(4) 0.043(2) -0.013(2) 0.032(2) -0.014(3)
C5 0.089(3) 0.073(3) 0.072(3) -0.026(3) -0.008(3) 0.003(3)
C20 0.105(4) 0.111(4) 0.087(4) 0.006(3) 0.014(3) -0.067(4)
C26 0.083(4) 0.142(6) 0.108(4) 0.010(4) 0.060(3) -0.020(4)
C7 0.081(3) 0.123(4) 0.074(3) -0.030(3) -0.009(3) 0.012(3)
C28 0.117(5) 0.185(7) 0.091(4) -0.002(4) 0.057(4) -0.046(5)
C6 0.140(6) 0.096(4) 0.108(5) -0.015(3) -0.004(4) -0.051(4)
C11 0.172(7) 0.201(8) 0.055(3) -0.021(4) 0.065(4) -0.065(6)
C29 0.121(5) 0.162(7) 0.162(7) 0.002(5) 0.094(5) 0.022(5)
C8 0.122(5) 0.102(5) 0.178(7) -0.077(5) -0.038(5) 0.038(4)
C13 0.202(9) 0.240(10) 0.145(7) -0.049(7) 0.138(7) -0.075(8)
C27 0.098(5) 0.261(10) 0.161(7) -0.016(7) 0.091(5) -0.049(6)
C22 0.231(9) 0.141(6) 0.132(6) 0.020(5) 0.026(6) -0.115(7)
C14 0.255(11) 0.172(8) 0.101(5) 0.045(5) 0.057(6) -0.063(8)
C23 0.267(13) 0.256(12) 0.220(11) -0.123(10) 0.110(10) -0.209(11)
C12 0.379(16) 0.347(15) 0.065(4) -0.046(6) 0.116(7) -0.174(13)
C21 0.161(8) 0.187(9) 0.250(12) 0.035(8) -0.108(8) -0.074(7)

loop_
_atom_type_symbol
_atom_type_description
_atom_type_scat_dispersion_real
_atom_type_scat_dispersion_imag
_atom_type_scat_source
C C 0.0033 0.0016 'International Tables Vol C Tables 4.2.6.8 and 6.1.1.4'
H H 0.0000 0.0000 'International Tables Vol C Tables 4.2.6.8 and 6.1.1.4'
Cu Cu 0.3201 1.2651 'International Tables Vol C Tables 4.2.6.8 and 6.1.1.4'
N N 0.0061 0.0033 'International Tables Vol C Tables 4.2.6.8 and 6.1.1.4'
O O 0.0106 0.0060 'International Tables Vol C Tables 4.2.6.8 and 6.1.1.4'

loop_
_geom_angle_atom_site_label_1
_geom_angle_atom_site_label_2
_geom_angle_atom_site_label_3
_geom_angle
_geom_angle_site_symmetry_1
_geom_angle_site_symmetry_3
_geom_angle_publ_flag
O1 Cu1 O2 90.21(12) . . ?
O1 Cu1 N2 154.65(12) . . ?
O1 Cu1 N1 92.09(12) . . ?
O2 Cu1 N2 91.64(11) . . ?
O2 Cu1 N1 154.69(12) . . ?
N2 Cu1 N1 96.89(11) . . ?
C30 O1 Cu1 129.7(3) . . ?
C15 O2 Cu1 129.6(2) . . ?
N2 N2 Cu1 119.05(15) 2_656 . ?
C1 N2 Cu1 125.0(2) . . ?
C1 N2 N2 116.0(2) . 2_656 ?
N1 N1 Cu1 118.95(16) 2_656 . ?
C16 N1 Cu1 124.8(3) . . ?
C16 N1 N1 116.2(3) . 2_656 ?
N2 C1 H1 116.7 . . ?
N2 C1 C2 126.5(3) . . ?
C2 C1 H1 116.7 . . ?
C1 C2 C3 116.9(3) . . ?
C15 C2 C1 122.4(3) . . ?
C15 C2 C3 120.7(3) . . ?
C2 C3 H3 119.0 . . ?
C4 C3 C2 122.0(4) . . ?
C4 C3 H3 119.0 . . ?
C16 C17 C30 123.1(3) . . ?
C16 C17 C18 116.2(4) . . ?
C30 C17 C18 120.7(4) . . ?
N1 C16 C17 126.1(4) . . ?
N1 C16 H16 117.0 . . ?
C17 C16 H16 117.0 . . ?
O2 C15 C2 122.5(3) . . ?
O2 C15 C10 119.4(4) . . ?
C2 C15 C10 118.1(4) . . ?
O1 C30 C17 122.3(3) . . ?
O1 C30 C25 119.3(4) . . ?
C17 C30 C25 118.4(4) . . ?
C3 C4 C9 115.8(4) . . ?
C3 C4 C5 123.8(5) . . ?
C9 C4 C5 120.4(4) . . ?
C17 C18 H18 119.5 . . ?
C19 C18 C17 121.0(5) . . ?
C19 C18 H18 119.5 . . ?
C30 C25 C26 120.3(4) . . ?
C24 C25 C30 117.2(5) . . ?
C24 C25 C26 122.5(4) . . ?
C18 C19 C24 117.1(4) . . ?
C18 C19 C20 123.6(6) . . ?
C24 C19 C20 119.3(5) . . ?
C25 C24 C19 125.7(4) . . ?
C25 C24 H24 117.2 . . ?
C19 C24 H24 117.2 . . ?
C4 C9 H9 116.9 . . ?
C10 C9 C4 126.3(4) . . ?
C10 C9 H9 116.9 . . ?
C15 C10 C11 120.1(4) . . ?
C9 C10 C15 117.1(4) . . ?
C9 C10 C11 122.7(4) . . ?
C4 C5 C7 110.4(4) . . ?
C4 C5 C6 111.2(4) . . ?
C7 C5 C6 106.6(5) . . ?
C8 C5 C4 108.9(4) . . ?
C8 C5 C7 109.4(5) . . ?
C8 C5 C6 110.3(6) . . ?
C19 C20 C23 110.9(5) . . ?
C22 C20 C19 111.9(5) . . ?
C22 C20 C23 101.0(8) . . ?
C21 C20 C19 112.1(6) . . ?
C21 C20 C22 116.3(7) . . ?
C21 C20 C23 103.5(8) . . ?
C25 C26 C28 109.4(5) . . ?
C25 C26 C27 112.4(5) . . ?
C28 C26 C27 107.2(5) . . ?
C29 C26 C25 109.9(5) . . ?
C29 C26 C28 110.3(6) . . ?
C29 C26 C27 107.7(6) . . ?
C5 C7 H7A 109.5 . . ?
C5 C7 H7B 109.5 . . ?
C5 C7 H7C 109.5 . . ?
H7A C7 H7B 109.5 . . ?
H7A C7 H7C 109.5 . . ?
H7B C7 H7C 109.5 . . ?
C26 C28 H28A 109.5 . . ?
C26 C28 H28B 109.5 . . ?
C26 C28 H28C 109.5 . . ?
H28A C28 H28B 109.5 . . ?
H28A C28 H28C 109.5 . . ?
H28B C28 H28C 109.5 . . ?
C5 C6 H6A 109.5 . . ?
C5 C6 H6B 109.5 . . ?
C5 C6 H6C 109.5 . . ?
H6A C6 H6B 109.5 . . ?
H6A C6 H6C 109.5 . . ?
H6B C6 H6C 109.5 . . ?
C10 C11 C14 111.7(6) . . ?
C10 C11 C12 110.3(6) . . ?
C13 C11 C10 107.5(7) . . ?
C13 C11 C14 110.2(7) . . ?
C13 C11 C12 106.9(7) . . ?
C14 C11 C12 110.1(8) . . ?
C26 C29 H29A 109.5 . . ?
C26 C29 H29B 109.5 . . ?
C26 C29 H29C 109.5 . . ?
H29A C29 H29B 109.5 . . ?
H29A C29 H29C 109.5 . . ?
H29B C29 H29C 109.5 . . ?
C5 C8 H8A 109.5 . . ?
C5 C8 H8B 109.5 . . ?
C5 C8 H8C 109.5 . . ?
H8A C8 H8B 109.5 . . ?
H8A C8 H8C 109.5 . . ?
H8B C8 H8C 109.5 . . ?
C11 C13 H13A 109.5 . . ?
C11 C13 H13B 109.5 . . ?
C11 C13 H13C 109.5 . . ?
H13A C13 H13B 109.5 . . ?
H13A C13 H13C 109.5 . . ?
H13B C13 H13C 109.5 . . ?
C26 C27 H27A 109.5 . . ?
C26 C27 H27B 109.5 . . ?
C26 C27 H27C 109.5 . . ?
H27A C27 H27B 109.5 . . ?
H27A C27 H27C 109.5 . . ?
H27B C27 H27C 109.5 . . ?
C20 C22 H22A 109.5 . . ?
C20 C22 H22B 109.5 . . ?
C20 C22 H22C 109.5 . . ?
H22A C22 H22B 109.5 . . ?
H22A C22 H22C 109.5 . . ?
H22B C22 H22C 109.5 . . ?
C11 C14 H14A 109.5 . . ?
C11 C14 H14B 109.5 . . ?
C11 C14 H14C 109.5 . . ?
H14A C14 H14B 109.5 . . ?
H14A C14 H14C 109.5 . . ?
H14B C14 H14C 109.5 . . ?
C20 C23 H23A 109.5 . . ?
C20 C23 H23B 109.5 . . ?
C20 C23 H23C 109.5 . . ?
H23A C23 H23B 109.5 . . ?
H23A C23 H23C 109.5 . . ?
H23B C23 H23C 109.5 . . ?
C11 C12 H12A 109.5 . . ?
C11 C12 H12B 109.5 . . ?
C11 C12 H12C 109.5 . . ?
H12A C12 H12B 109.5 . . ?
H12A C12 H12C 109.5 . . ?
H12B C12 H12C 109.5 . . ?
C20 C21 H21A 109.5 . . ?
C20 C21 H21B 109.5 . . ?
C20 C21 H21C 109.5 . . ?
H21A C21 H21B 109.5 . . ?
H21A C21 H21C 109.5 . . ?
H21B C21 H21C 109.5 . . ?

loop_
_geom_bond_atom_site_label_1
_geom_bond_atom_site_label_2
_geom_bond_distance
_geom_bond_site_symmetry_2
_geom_bond_publ_flag
Cu1 O1 1.875(3) . ?
Cu1 O2 1.881(3) . ?
Cu1 N2 1.938(3) . ?
Cu1 N1 1.948(3) . ?
O1 C30 1.303(5) . ?
O2 C15 1.303(4) . ?
N2 N2 1.423(5) 2_656 ?
N2 C1 1.302(4) . ?
N1 N1 1.414(5) 2_656 ?
N1 C16 1.302(4) . ?
C1 H1 0.9300 . ?
C1 C2 1.418(4) . ?
C2 C3 1.421(5) . ?
C2 C15 1.404(5) . ?
C3 H3 0.9300 . ?
C3 C4 1.356(5) . ?
C17 C16 1.414(5) . ?
C17 C30 1.417(6) . ?
C17 C18 1.428(5) . ?
C16 H16 0.9300 . ?
C15 C10 1.431(5) . ?
C30 C25 1.434(5) . ?
C4 C9 1.399(7) . ?
C4 C5 1.528(6) . ?
C18 H18 0.9300 . ?
C18 C19 1.359(6) . ?
C25 C24 1.375(7) . ?
C25 C26 1.526(8) . ?
C19 C24 1.406(8) . ?
C19 C20 1.516(7) . ?
C24 H24 0.9300 . ?
C9 H9 0.9300 . ?
C9 C10 1.370(7) . ?
C10 C11 1.524(8) . ?
C5 C7 1.535(6) . ?
C5 C6 1.536(9) . ?
C5 C8 1.520(7) . ?
C20 C22 1.477(8) . ?
C20 C23 1.554(12) . ?
C20 C21 1.471(10) . ?
C26 C28 1.540(8) . ?
C26 C29 1.526(9) . ?
C26 C27 1.550(7) . ?
C7 H7A 0.9600 . ?
C7 H7B 0.9600 . ?
C7 H7C 0.9600 . ?
C28 H28A 0.9600 . ?
C28 H28B 0.9600 . ?
C28 H28C 0.9600 . ?
C6 H6A 0.9600 . ?
C6 H6B 0.9600 . ?
C6 H6C 0.9600 . ?
C11 C13 1.514(11) . ?
C11 C14 1.547(11) . ?
C11 C12 1.556(8) . ?
C29 H29A 0.9600 . ?
C29 H29B 0.9600 . ?
C29 H29C 0.9600 . ?
C8 H8A 0.9600 . ?
C8 H8B 0.9600 . ?
C8 H8C 0.9600 . ?
C13 H13A 0.9600 . ?
C13 H13B 0.9600 . ?
C13 H13C 0.9600 . ?
C27 H27A 0.9600 . ?
C27 H27B 0.9600 . ?
C27 H27C 0.9600 . ?
C22 H22A 0.9600 . ?
C22 H22B 0.9600 . ?
C22 H22C 0.9600 . ?
C14 H14A 0.9600 . ?
C14 H14B 0.9600 . ?
C14 H14C 0.9600 . ?
C23 H23A 0.9600 . ?
C23 H23B 0.9600 . ?
C23 H23C 0.9600 . ?
C12 H12A 0.9600 . ?
C12 H12B 0.9600 . ?
C12 H12C 0.9600 . ?
C21 H21A 0.9600 . ?
C21 H21B 0.9600 . ?
C21 H21C 0.9600 . ?

loop_
_geom_torsion_atom_site_label_1
_geom_torsion_atom_site_label_2
_geom_torsion_atom_site_label_3
_geom_torsion_atom_site_label_4
_geom_torsion
_geom_torsion_site_symmetry_1
_geom_torsion_site_symmetry_2
_geom_torsion_site_symmetry_3
_geom_torsion_site_symmetry_4
_geom_torsion_publ_flag
Cu1 O1 C30 C17 -12.4(5) . . . . ?
Cu1 O1 C30 C25 168.0(3) . . . . ?
Cu1 O2 C15 C2 -15.4(5) . . . . ?
Cu1 O2 C15 C10 164.1(3) . . . . ?
Cu1 N2 C1 C2 0.2(5) . . . . ?
Cu1 N1 C16 C17 1.9(5) . . . . ?
O1 Cu1 O2 C15 172.0(3) . . . . ?
O1 C30 C25 C24 179.3(4) . . . . ?
O1 C30 C25 C26 0.6(6) . . . . ?
O2 Cu1 O1 C30 170.5(3) . . . . ?
O2 C15 C10 C9 177.8(4) . . . . ?
O2 C15 C10 C11 -4.5(8) . . . . ?
N2 Cu1 O1 C30 -95.3(4) . . . . ?
N2 Cu1 O2 C15 17.3(3) . . . . ?
N2 N2 C1 C2 -179.5(3) 2_656 . . . ?
N2 C1 C2 C3 -173.9(3) . . . . ?
N2 C1 C2 C15 6.8(5) . . . . ?
N1 Cu1 O1 C30 15.7(3) . . . . ?
N1 Cu1 O2 C15 -92.6(4) . . . . ?
N1 N1 C16 C17 -178.4(3) 2_656 . . . ?
C1 C2 C3 C4 -179.6(3) . . . . ?
C1 C2 C15 O2 0.7(6) . . . . ?
C1 C2 C15 C10 -178.8(4) . . . . ?
C2 C3 C4 C9 -0.5(6) . . . . ?
C2 C3 C4 C5 179.1(4) . . . . ?
C2 C15 C10 C9 -2.6(7) . . . . ?
C2 C15 C10 C11 175.1(6) . . . . ?
C3 C2 C15 O2 -178.5(3) . . . . ?
C3 C2 C15 C10 2.0(6) . . . . ?
C3 C4 C9 C10 -0.3(7) . . . . ?
C3 C4 C5 C7 134.8(5) . . . . ?
C3 C4 C5 C6 16.7(6) . . . . ?
C3 C4 C5 C8 -105.1(6) . . . . ?
C17 C30 C25 C24 -0.3(6) . . . . ?
C17 C30 C25 C26 -179.0(4) . . . . ?
C17 C18 C19 C24 0.2(6) . . . . ?
C17 C18 C19 C20 -179.9(4) . . . . ?
C16 C17 C30 O1 -1.2(6) . . . . ?
C16 C17 C30 C25 178.4(3) . . . . ?
C16 C17 C18 C19 -178.5(4) . . . . ?
C15 C2 C3 C4 -0.4(6) . . . . ?
C15 C10 C11 C13 66.3(8) . . . . ?
C15 C10 C11 C14 -54.7(9) . . . . ?
C15 C10 C11 C12 -177.5(7) . . . . ?
C30 C17 C16 N1 6.3(6) . . . . ?
C30 C17 C18 C19 -0.7(6) . . . . ?
C30 C25 C24 C19 -0.2(7) . . . . ?
C30 C25 C26 C28 60.9(6) . . . . ?
C30 C25 C26 C29 -60.3(7) . . . . ?
C30 C25 C26 C27 179.8(5) . . . . ?
C4 C9 C10 C15 1.9(8) . . . . ?
C4 C9 C10 C11 -175.8(6) . . . . ?
C18 C17 C16 N1 -175.9(3) . . . . ?
C18 C17 C30 O1 -178.9(3) . . . . ?
C18 C17 C30 C25 0.7(5) . . . . ?
C18 C19 C24 C25 0.3(7) . . . . ?
C18 C19 C20 C22 -115.2(7) . . . . ?
C18 C19 C20 C23 -3.2(9) . . . . ?
C18 C19 C20 C21 112.0(9) . . . . ?
C24 C25 C26 C28 -117.8(5) . . . . ?
C24 C25 C26 C29 121.0(6) . . . . ?
C24 C25 C26 C27 1.1(8) . . . . ?
C24 C19 C20 C22 64.7(8) . . . . ?
C24 C19 C20 C23 176.7(7) . . . . ?
C24 C19 C20 C21 -68.1(9) . . . . ?
C9 C4 C5 C7 -45.6(6) . . . . ?
C9 C4 C5 C6 -163.8(5) . . . . ?
C9 C4 C5 C8 74.5(6) . . . . ?
C9 C10 C11 C13 -116.1(7) . . . . ?
C9 C10 C11 C14 122.9(7) . . . . ?
C9 C10 C11 C12 0.1(11) . . . . ?
C5 C4 C9 C10 -179.9(5) . . . . ?
C20 C19 C24 C25 -179.7(5) . . . . ?
C26 C25 C24 C19 178.5(5) . . . . ?
